data_4505340
loop_
_publ_author_name
'Cheng, Deping'
'Khan, Masood A.'
'Houser, Robert P.'

_publ_section_title
;
 Structural Variability of Cobalt(II) Coordination Polymers:&#x2009; Three
 Polymorphs of Co3(TMA)2[TMA = Trimesate, C6H3(COO)33-]
;
_journal_issue 3
_journal_name_full 'Crystal Growth &amp; Design'
_journal_page_first 599
_journal_paper_doi 10.1021/cg0342415
_journal_volume 4
_journal_year 2004
_chemical_formula_sum 'C18 H32 Co3 Na O25.5'
_chemical_formula_weight 856.22
_chemical_name_systematic
; 
 ? 
;
_space_group_IT_number 61
_symmetry_cell_setting orthorhombic
_symmetry_space_group_name_Hall '-P 2ac 2ab'
_symmetry_space_group_name_H-M 'P b c a'
_atom_sites_solution_hydrogens geom
_atom_sites_solution_primary direct
_atom_sites_solution_secondary difmap
_audit_creation_method SHELXL-97
_cell_angle_alpha 90.00
_cell_angle_beta 90.00
_cell_angle_gamma 90.00
_cell_formula_units_Z 8
_cell_length_a 18.907(2)
_cell_length_b 14.565(3)
_cell_length_c 21.414(4)
_cell_measurement_reflns_used 44
_cell_measurement_temperature 173(2)
_cell_measurement_theta_max 11.84
_cell_measurement_theta_min 2.00
_cell_volume 5897.0(18)
_computing_cell_refinement 'Bruker XSCANS'
_computing_data_collection 'Bruker XSCANS'
_computing_data_reduction 'Bruker SHELXTL'
_computing_molecular_graphics 'Bruker SHELXTL'
_computing_publication_material 'Bruker SHELXTL'
_computing_structure_refinement 'SHELXL-97 (Sheldrick, 1997)'
_computing_structure_solution 'SHELXS-97 (Sheldrick, 1990)'
_diffrn_ambient_temperature 173(2)
_diffrn_measured_fraction_theta_full 1.000
_diffrn_measured_fraction_theta_max 1.000
_diffrn_measurement_device_type 'Bruker P4'
_diffrn_measurement_method '\w scans'
_diffrn_radiation_monochromator graphite
_diffrn_radiation_source 'fine-focus sealed tube'
_diffrn_radiation_type MoK\a
_diffrn_radiation_wavelength 0.71073
_diffrn_reflns_av_R_equivalents 0.0243
_diffrn_reflns_av_sigmaI/netI 0.0491
_diffrn_reflns_limit_h_max 24
_diffrn_reflns_limit_h_min -1
_diffrn_reflns_limit_k_max 18
_diffrn_reflns_limit_k_min -1
_diffrn_reflns_limit_l_max 1
_diffrn_reflns_limit_l_min -27
_diffrn_reflns_number 7114
_diffrn_reflns_theta_full 27.00
_diffrn_reflns_theta_max 27.00
_diffrn_reflns_theta_min 1.90
_diffrn_standards_decay_% 1.2
_diffrn_standards_interval_count 97
_diffrn_standards_number 3
_exptl_absorpt_coefficient_mu 1.791
_exptl_absorpt_correction_T_max 0.6295
_exptl_absorpt_correction_T_min 0.5209
_exptl_absorpt_correction_type empirical
_exptl_absorpt_process_details '(North, Phillips & Mathews, 1968)'
_exptl_crystal_colour red
_exptl_crystal_density_diffrn 1.929
_exptl_crystal_density_method 'not measured'
_exptl_crystal_description needle
_exptl_crystal_F_000 3488
_exptl_crystal_size_max 0.42
_exptl_crystal_size_mid 0.22
_exptl_crystal_size_min 0.16
_refine_diff_density_max 1.313
_refine_diff_density_min -0.584
_refine_diff_density_rms 0.112
_refine_ls_extinction_method none
_refine_ls_goodness_of_fit_ref 1.034
_refine_ls_hydrogen_treatment mixed
_refine_ls_matrix_type full
_refine_ls_number_parameters 442
_refine_ls_number_reflns 6437
_refine_ls_number_restraints 12
_refine_ls_restrained_S_all 1.033
_refine_ls_R_factor_all 0.0562
_refine_ls_R_factor_gt 0.0402
_refine_ls_shift/su_max 0.038
_refine_ls_shift/su_mean 0.004
_refine_ls_structure_factor_coef Fsqd
_refine_ls_weighting_details 'calc w=1/[\s^2^(Fo^2^)+(0.0546P)^2^+7.5548P] where P=(Fo^2^+2Fc^2^)/3'
_refine_ls_weighting_scheme calc
_refine_ls_wR_factor_gt 0.1017
_refine_ls_wR_factor_ref 0.1103
_reflns_number_gt 5144
_reflns_number_total 6437
_reflns_threshold_expression >2sigma(I)
_cod_data_source_file cg0342415si20031202_042258.cif
_cod_data_source_block bh244c
_cod_depositor_comments
;
The following automatic conversions were performed:

'_symmetry_cell_setting' value 'Orthorhombic' changed to
'orthorhombic' according to
/home/saulius/struct/CIF-dictionaries/cif_core.dic dictionary named
'cif_core.dic' version 2.4.1 from 2010-06-29.

Automatic conversion script
Id: cif_fix_values 1715 2011-07-08 13:25:40Z adriana 
;
_cod_original_sg_symbol_H-M Pbca
_cod_original_formula_sum 'C18 H32 Co3 Na O25.50'
_cod_database_code 4505340

loop_
_symmetry_equiv_pos_as_xyz
'x, y, z'
'-x+1/2, -y, z+1/2'
'-x, y+1/2, -z+1/2'
'x+1/2, -y+1/2, -z'
'-x, -y, -z'
'x-1/2, y, -z-1/2'
'x, -y-1/2, z-1/2'
'-x-1/2, y-1/2, z'

loop_
_atom_site_label
_atom_site_type_symbol
_atom_site_fract_x
_atom_site_fract_y
_atom_site_fract_z
_atom_site_U_iso_or_equiv
_atom_site_adp_type
_atom_site_occupancy
_atom_site_symmetry_multiplicity
_atom_site_calc_flag
_atom_site_refinement_flags
_atom_site_disorder_assembly
_atom_site_disorder_group
Co1 Co -0.43778(2) 0.35310(3) 0.409993(19) 0.01033(11) Uani 1 1 d . . .
Co2 Co -0.46219(2) 0.46590(3) 0.289515(19) 0.01037(11) Uani 1 1 d . . .
Co3 Co -0.29895(2) 0.46245(3) 0.378359(19) 0.01060(11) Uani 1 1 d . . .
Na1 Na -0.40899(8) 0.70702(11) 0.37266(7) 0.0235(3) Uani 1 1 d . . .
O1 O -0.40037(11) 0.38347(17) 0.50049(10) 0.0150(5) Uani 1 1 d . . .
O2 O -0.30080(13) 0.45706(17) 0.47352(11) 0.0160(5) Uani 1 1 d . . .
O3 O -0.41274(12) 0.28735(18) 0.72876(11) 0.0187(5) Uani 1 1 d . . .
O4 O -0.31546(14) 0.3028(2) 0.78653(11) 0.0241(6) Uani 1 1 d . . .
O5 O -0.08603(13) 0.2976(2) 0.67342(12) 0.0237(6) Uani 1 1 d . . .
O6 O -0.08528(13) 0.3376(2) 0.57218(12) 0.0235(6) Uani 1 1 d . . .
O7 O -0.54523(11) 0.38859(16) 0.42118(10) 0.0126(4) Uani 1 1 d . . .
O8 O -0.55596(11) 0.47865(16) 0.33648(11) 0.0142(5) Uani 1 1 d . . .
O9 O -0.87693(13) 0.3360(2) 0.47763(12) 0.0257(6) Uani 1 1 d . . .
O10 O -0.77684(12) 0.29912(17) 0.52770(10) 0.0155(5) Uani 1 1 d . . .
O11 O -0.87677(12) 0.4409(2) 0.26499(11) 0.0215(6) Uani 1 1 d . . .
O12 O -0.77507(13) 0.4596(2) 0.21349(11) 0.0225(6) Uani 1 1 d . . .
O13 O -0.45578(12) 0.22048(16) 0.43254(11) 0.0155(5) Uani 1 1 d . . .
O14 O -0.52195(14) 0.44749(19) 0.20927(12) 0.0257(6) Uani 1 1 d . . .
O15 O -0.46118(12) 0.61408(16) 0.27993(11) 0.0160(5) Uani 1 1 d . . .
H15D H -0.5104 0.6349 0.2731 0.019 Uiso 1 1 calc R . .
H15E H -0.4339 0.6297 0.2419 0.019 Uiso 1 1 calc R . .
O16 O -0.28726(13) 0.61120(17) 0.37444(11) 0.0177(5) Uani 1 1 d . . .
H16D H -0.2598 0.6270 0.3366 0.021 Uiso 1 1 calc R . .
H16E H -0.2593 0.6312 0.4111 0.021 Uiso 1 1 calc R . .
O17 O -0.18982(13) 0.43901(19) 0.38781(13) 0.0245(6) Uani 1 1 d . . .
O18 O -0.47131(11) 0.31659(15) 0.31389(10) 0.0121(4) Uani 1 1 d . . .
H18D H -0.5201 0.2921 0.3112 0.015 Uiso 1 1 calc R . .
H18E H -0.4374 0.2766 0.2914 0.015 Uiso 1 1 calc R . .
O19 O -0.32770(12) 0.31352(15) 0.38418(10) 0.0124(4) Uani 1 1 d . . .
H19D H -0.3243 0.2807 0.3438 0.015 Uiso 1 1 calc R . .
H19E H -0.3023 0.2798 0.4175 0.015 Uiso 1 1 calc R . .
O20 O -0.40639(11) 0.47257(15) 0.37074(10) 0.0099(4) Uani 1 1 d . . .
H20D H -0.4237 0.5253 0.3964 0.012 Uiso 1 1 calc R . .
O21 O -0.46247(12) 0.61022(17) 0.44732(11) 0.0172(5) Uani 1 1 d . . .
O22 O -0.51601(18) 0.7986(2) 0.37007(15) 0.0416(8) Uani 1 1 d . . .
O23 O -0.35470(18) 0.7952(2) 0.29638(14) 0.0374(7) Uani 1 1 d . . .
O24 O -0.35358(13) 0.78709(19) 0.45600(12) 0.0220(5) Uani 1 1 d . . .
O25 O -0.40214(16) 0.0771(2) 0.35529(14) 0.0307(6) Uani 1 1 d . . .
C1 C -0.33766(16) 0.4108(2) 0.51066(14) 0.0115(6) Uani 1 1 d . . .
C2 C -0.30261(16) 0.3830(2) 0.57105(14) 0.0102(6) Uani 1 1 d . . .
C3 C -0.34113(16) 0.3555(2) 0.62296(14) 0.0117(6) Uani 1 1 d . . .
H3A H -0.3913 0.3542 0.6212 0.014 Uiso 1 1 calc R . .
C4 C -0.30634(17) 0.3300(2) 0.67753(15) 0.0128(6) Uani 1 1 d . . .
C5 C -0.34725(17) 0.3045(2) 0.73505(15) 0.0152(6) Uani 1 1 d . . .
C6 C -0.23311(17) 0.3249(2) 0.67900(15) 0.0148(6) Uani 1 1 d . . .
H6A H -0.2097 0.3066 0.7162 0.018 Uiso 1 1 calc R . .
C7 C -0.19397(16) 0.3466(2) 0.62611(15) 0.0129(6) Uani 1 1 d . . .
C8 C -0.22897(16) 0.3806(2) 0.57351(15) 0.0122(6) Uani 1 1 d . . .
H8A H -0.2022 0.4024 0.5390 0.015 Uiso 1 1 calc R . .
C9 C -0.11603(17) 0.3273(3) 0.62423(16) 0.0171(7) Uani 1 1 d . . .
C10 C -0.58063(16) 0.4281(2) 0.37894(14) 0.0098(6) Uani 1 1 d . . .
C11 C -0.65965(15) 0.4131(2) 0.37762(14) 0.0088(6) Uani 1 1 d . . .
C12 C -0.69572(16) 0.3775(2) 0.42883(14) 0.0097(6) Uani 1 1 d . . .
H12A H -0.6703 0.3596 0.4651 0.012 Uiso 1 1 calc R . .
C13 C -0.76926(16) 0.3681(2) 0.42706(14) 0.0108(6) Uani 1 1 d . . .
C14 C -0.81040(16) 0.3324(2) 0.48182(15) 0.0128(6) Uani 1 1 d . . .
C15 C -0.80546(16) 0.3926(2) 0.37322(14) 0.0114(6) Uani 1 1 d . . .
H15A H -0.8556 0.3878 0.3723 0.014 Uiso 1 1 calc R . .
C16 C -0.76986(16) 0.4239(2) 0.32050(14) 0.0103(6) Uani 1 1 d . . .
C17 C -0.81099(17) 0.4437(2) 0.26189(15) 0.0129(6) Uani 1 1 d . . .
C18 C -0.69666(16) 0.4353(2) 0.32319(14) 0.0097(6) Uani 1 1 d . . .
H18A H -0.6719 0.4583 0.2879 0.012 Uiso 1 1 calc R . .
H13D H -0.5015 0.2054 0.4298 0.050 Uiso 1 1 d . . .
H13E H -0.4323 0.2050 0.4663 0.050 Uiso 1 1 d . . .
H14D H -0.5477 0.4921 0.1919 0.050 Uiso 1 1 d . . .
H14E H -0.5034 0.4109 0.1821 0.050 Uiso 1 1 d . . .
H17D H -0.1559 0.4835 0.3860 0.050 Uiso 1 1 d . . .
H17E H -0.1676 0.3964 0.4103 0.050 Uiso 1 1 d . . .
H21D H -0.5088 0.6133 0.4489 0.050 Uiso 1 1 d . . .
H21E H -0.4465 0.6027 0.4860 0.050 Uiso 1 1 d . . .
H22D H -0.5434 0.7732 0.3401 0.050 Uiso 1 1 d . . .
H22E H -0.5390 0.8145 0.4067 0.050 Uiso 1 1 d . . .
H23D H -0.3884 0.8275 0.2771 0.050 Uiso 1 1 d . . .
H23E H -0.3312 0.8399 0.3129 0.050 Uiso 1 1 d . . .
H24D H -0.3143 0.7580 0.4669 0.050 Uiso 1 1 d . . .
H24E H -0.3812 0.7997 0.4884 0.050 Uiso 1 1 d . . .
H25D H -0.4241 0.1274 0.3811 0.050 Uiso 1 1 d . . .
H25E H -0.3681 0.1174 0.3290 0.050 Uiso 1 1 d . . .
O26A O -0.0698(8) 0.4775(10) 0.4876(7) 0.056(5) Uani 0.25 1 d PU A 1
H26D H -0.0421 0.5260 0.4951 0.070 Uiso 0.25 1 d P B 1
H26E H -0.0717 0.4342 0.5130 0.070 Uiso 0.25 1 d P C 1
O26B O 0.0274(8) 0.4805(9) 0.4393(8) 0.049(4) Uani 0.25 1 d PU D 2
H26F H -0.0068 0.4813 0.4647 0.070 Uiso 0.25 1 d P E 2
H26G H 0.0318 0.4349 0.4186 0.070 Uiso 0.25 1 d P F 2

loop_
_atom_site_aniso_label
_atom_site_aniso_U_11
_atom_site_aniso_U_22
_atom_site_aniso_U_33
_atom_site_aniso_U_23
_atom_site_aniso_U_13
_atom_site_aniso_U_12
Co1 0.0103(2) 0.0114(2) 0.0093(2) 0.00146(16) -0.00029(15) -0.00016(15)
Co2 0.00888(19) 0.0140(2) 0.0082(2) 0.00054(16) 0.00065(15) 0.00014(16)
Co3 0.0104(2) 0.0132(2) 0.0082(2) -0.00009(16) 0.00025(15) -0.00073(16)
Na1 0.0257(7) 0.0259(8) 0.0187(7) 0.0034(6) -0.0025(6) -0.0056(6)
O1 0.0119(10) 0.0238(12) 0.0091(10) -0.0001(9) -0.0012(8) -0.0009(9)
O2 0.0200(12) 0.0192(12) 0.0086(10) 0.0025(9) -0.0015(9) -0.0059(9)
O3 0.0173(11) 0.0229(13) 0.0158(11) 0.0049(10) 0.0022(9) -0.0035(10)
O4 0.0275(13) 0.0343(15) 0.0105(11) 0.0070(11) -0.0033(10) -0.0098(12)
O5 0.0205(12) 0.0330(15) 0.0176(12) -0.0085(11) -0.0089(10) 0.0102(11)
O6 0.0137(11) 0.0315(15) 0.0253(13) 0.0038(12) 0.0036(10) 0.0051(10)
O7 0.0090(10) 0.0181(11) 0.0106(10) 0.0017(9) -0.0009(8) 0.0023(8)
O8 0.0109(10) 0.0162(11) 0.0156(11) 0.0061(9) 0.0038(8) 0.0015(9)
O9 0.0150(11) 0.0391(16) 0.0231(13) 0.0163(12) 0.0058(10) 0.0018(11)
O10 0.0190(11) 0.0183(12) 0.0091(10) 0.0027(9) 0.0006(9) -0.0055(9)
O11 0.0127(11) 0.0379(16) 0.0139(11) 0.0065(11) -0.0024(9) 0.0015(10)
O12 0.0165(11) 0.0404(16) 0.0106(11) 0.0050(11) -0.0023(9) -0.0043(11)
O13 0.0134(10) 0.0167(11) 0.0162(11) 0.0056(9) -0.0045(9) -0.0029(9)
O14 0.0248(13) 0.0319(15) 0.0205(13) -0.0061(11) -0.0081(10) 0.0074(11)
O15 0.0162(11) 0.0155(11) 0.0162(11) 0.0044(9) 0.0024(9) 0.0012(9)
O16 0.0214(12) 0.0162(12) 0.0156(12) -0.0013(9) -0.0008(9) -0.0044(10)
O17 0.0153(12) 0.0276(14) 0.0306(14) 0.0110(12) -0.0019(10) 0.0004(10)
O18 0.0112(10) 0.0130(11) 0.0121(11) -0.0023(8) -0.0008(8) -0.0003(8)
O19 0.0140(10) 0.0126(11) 0.0104(10) -0.0007(9) -0.0006(8) 0.0025(9)
O20 0.0108(10) 0.0101(10) 0.0088(10) -0.0009(8) -0.0008(8) 0.0014(8)
O21 0.0175(11) 0.0231(12) 0.0110(11) -0.0006(10) 0.0014(9) 0.0003(10)
O22 0.0448(19) 0.045(2) 0.0355(17) 0.0038(15) -0.0009(14) 0.0055(16)
O23 0.0511(19) 0.0348(17) 0.0264(15) 0.0004(13) 0.0092(14) -0.0104(15)
O24 0.0200(12) 0.0274(14) 0.0187(12) -0.0010(11) -0.0005(10) 0.0005(10)
O25 0.0356(15) 0.0265(15) 0.0300(15) -0.0028(12) -0.0013(12) 0.0044(12)
C1 0.0134(14) 0.0120(14) 0.0091(14) -0.0009(11) 0.0012(11) 0.0029(11)
C2 0.0135(14) 0.0099(14) 0.0072(13) -0.0003(11) -0.0011(11) 0.0017(11)
C3 0.0147(14) 0.0084(14) 0.0120(14) -0.0014(11) 0.0007(11) 0.0004(11)
C4 0.0173(15) 0.0110(14) 0.0102(14) 0.0010(12) 0.0004(11) 0.0007(12)
C5 0.0197(15) 0.0147(16) 0.0112(15) 0.0016(12) 0.0027(12) -0.0021(12)
C6 0.0172(15) 0.0135(15) 0.0137(15) 0.0009(12) -0.0037(12) 0.0029(12)
C7 0.0131(14) 0.0138(15) 0.0119(15) -0.0028(12) -0.0019(11) 0.0024(12)
C8 0.0127(14) 0.0128(15) 0.0110(14) -0.0022(12) 0.0009(11) 0.0018(11)
C9 0.0135(15) 0.0213(17) 0.0166(16) -0.0031(13) -0.0026(12) 0.0025(13)
C10 0.0107(13) 0.0092(14) 0.0094(14) -0.0032(11) 0.0015(11) 0.0015(11)
C11 0.0082(13) 0.0092(13) 0.0090(13) -0.0010(11) -0.0009(11) -0.0001(11)
C12 0.0121(14) 0.0093(14) 0.0078(13) 0.0001(11) -0.0013(11) 0.0004(11)
C13 0.0127(14) 0.0114(14) 0.0082(14) -0.0015(11) 0.0020(11) -0.0026(11)
C14 0.0152(14) 0.0108(14) 0.0126(15) 0.0002(12) 0.0035(12) -0.0006(12)
C15 0.0087(13) 0.0142(15) 0.0113(14) -0.0002(12) 0.0004(11) -0.0015(11)
C16 0.0119(13) 0.0109(14) 0.0081(14) -0.0007(11) -0.0008(11) -0.0005(11)
C17 0.0153(14) 0.0128(15) 0.0107(15) 0.0015(12) -0.0018(12) -0.0017(12)
C18 0.0128(14) 0.0103(14) 0.0059(13) 0.0015(11) 0.0008(11) -0.0004(11)
O26A 0.058(9) 0.052(9) 0.059(9) 0.045(8) -0.024(8) -0.018(7)
O26B 0.052(8) 0.026(7) 0.070(10) 0.021(7) 0.032(8) 0.001(6)

loop_
_atom_type_symbol
_atom_type_description
_atom_type_scat_dispersion_real
_atom_type_scat_dispersion_imag
_atom_type_scat_source
C C 0.0033 0.0016 'International Tables Vol C Tables 4.2.6.8 and 6.1.1.4'
H H 0.0000 0.0000 'International Tables Vol C Tables 4.2.6.8 and 6.1.1.4'
O O 0.0106 0.0060 'International Tables Vol C Tables 4.2.6.8 and 6.1.1.4'
Na Na 0.0362 0.0249 'International Tables Vol C Tables 4.2.6.8 and 6.1.1.4'
Co Co 0.3494 0.9721 'International Tables Vol C Tables 4.2.6.8 and 6.1.1.4'

loop_
_geom_angle_atom_site_label_1
_geom_angle_atom_site_label_2
_geom_angle_atom_site_label_3
_geom_angle
_geom_angle_site_symmetry_1
_geom_angle_site_symmetry_3
O13 Co1 O20 166.41(9) . .
O13 Co1 O1 92.14(9) . .
O20 Co1 O1 95.91(9) . .
O13 Co1 O7 92.57(9) . .
O20 Co1 O7 96.84(9) . .
O1 Co1 O7 99.62(9) . .
O13 Co1 O18 86.81(9) . .
O20 Co1 O18 84.52(8) . .
O1 Co1 O18 176.63(9) . .
O7 Co1 O18 83.62(8) . .
O13 Co1 O19 88.24(9) . .
O20 Co1 O19 81.11(8) . .
O1 Co1 O19 88.22(8) . .
O7 Co1 O19 172.07(8) . .
O18 Co1 O19 88.55(8) . .
O11 Co2 O20 95.03(9) 6_656 .
O11 Co2 O8 171.92(10) 6_656 .
O20 Co2 O8 91.41(9) . .
O11 Co2 O14 86.20(10) 6_656 .
O20 Co2 O14 174.86(10) . .
O8 Co2 O14 86.96(10) . .
O11 Co2 O15 96.73(10) 6_656 .
O20 Co2 O15 91.65(9) . .
O8 Co2 O15 87.93(9) . .
O14 Co2 O15 93.16(10) . .
O11 Co2 O18 91.22(10) 6_656 .
O20 Co2 O18 83.53(8) . .
O8 Co2 O18 84.66(9) . .
O14 Co2 O18 91.47(10) . .
O15 Co2 O18 171.04(9) . .
O12 Co3 O2 167.59(10) 6_656 .
O12 Co3 O20 98.40(9) 6_656 .
O2 Co3 O20 93.75(9) . .
O12 Co3 O17 82.58(11) 6_656 .
O2 Co3 O17 85.08(10) . .
O20 Co3 O17 174.69(10) . .
O12 Co3 O16 87.73(10) 6_656 .
O2 Co3 O16 94.50(9) . .
O20 Co3 O16 91.49(9) . .
O17 Co3 O16 93.77(10) . .
O12 Co3 O19 95.07(10) 6_656 .
O2 Co3 O19 84.43(9) . .
O20 Co3 O19 80.39(8) . .
O17 Co3 O19 94.34(10) . .
O16 Co3 O19 171.70(9) . .
O23 Na1 O21 176.95(13) . .
O23 Na1 O24 93.57(12) . .
O21 Na1 O24 88.47(10) . .
O23 Na1 O22 92.79(13) . .
O21 Na1 O22 89.23(11) . .
O24 Na1 O22 96.62(12) . .
O23 Na1 O15 85.30(11) . .
O21 Na1 O15 92.51(9) . .
O24 Na1 O15 176.02(11) . .
O22 Na1 O15 87.25(11) . .
O23 Na1 O16 85.33(11) . .
O21 Na1 O16 92.70(9) . .
O24 Na1 O16 82.35(9) . .
O22 Na1 O16 177.78(12) . .
O15 Na1 O16 93.75(9) . .
C1 O1 Co1 122.4(2) . .
C1 O2 Co3 131.6(2) . .
C10 O7 Co1 122.7(2) . .
C10 O8 Co2 128.5(2) . .
C17 O11 Co2 139.4(2) . 6_556
C17 O12 Co3 133.2(2) . 6_556
Co1 O13 H13D 112.4 . .
Co1 O13 H13E 110.9 . .
H13D O13 H13E 118.7 . .
Co2 O14 H14D 123.2 . .
Co2 O14 H14E 114.7 . .
H14D O14 H14E 113.0 . .
Co2 O15 Na1 116.72(10) . .
Co2 O15 H15D 108.1 . .
Na1 O15 H15D 108.1 . .
Co2 O15 H15E 108.1 . .
Na1 O15 H15E 108.1 . .
H15D O15 H15E 107.3 . .
Co3 O16 Na1 115.42(10) . .
Co3 O16 H16D 108.4 . .
Na1 O16 H16D 108.4 . .
Co3 O16 H16E 108.4 . .
Na1 O16 H16E 108.4 . .
H16D O16 H16E 107.5 . .
Co3 O17 H17D 124.8 . .
Co3 O17 H17E 128.9 . .
H17D O17 H17E 100.7 . .
Co1 O18 Co2 87.79(8) . .
Co1 O18 H18D 114.0 . .
Co2 O18 H18D 114.0 . .
Co1 O18 H18E 114.0 . .
Co2 O18 H18E 114.0 . .
H18D O18 H18E 111.2 . .
Co1 O19 Co3 89.42(8) . .
Co1 O19 H19D 113.7 . .
Co3 O19 H19D 113.7 . .
Co1 O19 H19E 113.7 . .
Co3 O19 H19E 113.7 . .
H19D O19 H19E 111.0 . .
Co1 O20 Co2 99.32(9) . .
Co1 O20 Co3 101.34(9) . .
Co2 O20 Co3 125.43(11) . .
Co1 O20 H20D 109.7 . .
Co2 O20 H20D 109.7 . .
Co3 O20 H20D 109.7 . .
Na1 O21 H21D 115.0 . .
Na1 O21 H21E 124.0 . .
H21D O21 H21E 108.1 . .
Na1 O22 H22D 105.6 . .
Na1 O22 H22E 120.6 . .
H22D O22 H22E 115.8 . .
Na1 O23 H23D 107.6 . .
Na1 O23 H23E 110.8 . .
H23D O23 H23E 99.2 . .
Na1 O24 H24D 109.4 . .
Na1 O24 H24E 115.4 . .
H24D O24 H24E 112.8 . .
H25D O25 H25E 98.1 . .
O2 C1 O1 125.3(3) . .
O2 C1 C2 116.3(3) . .
O1 C1 C2 118.3(3) . .
C3 C2 C8 119.1(3) . .
C3 C2 C1 122.2(3) . .
C8 C2 C1 118.6(3) . .
C2 C3 C4 120.1(3) . .
C2 C3 H3A 120.0 . .
C4 C3 H3A 119.9 . .
C6 C4 C3 120.3(3) . .
C6 C4 C5 118.9(3) . .
C3 C4 C5 120.8(3) . .
O4 C5 O3 123.8(3) . .
O4 C5 C4 118.6(3) . .
O3 C5 C4 117.6(3) . .
C4 C6 C7 120.1(3) . .
C4 C6 H6A 120.0 . .
C7 C6 H6A 120.0 . .
C6 C7 C8 119.0(3) . .
C6 C7 C9 120.2(3) . .
C8 C7 C9 120.7(3) . .
C2 C8 C7 120.8(3) . .
C2 C8 H8A 119.6 . .
C7 C8 H8A 119.6 . .
O6 C9 O5 124.4(3) . .
O6 C9 C7 116.9(3) . .
O5 C9 C7 118.6(3) . .
O8 C10 O7 125.9(3) . .
O8 C10 C11 116.0(3) . .
O7 C10 C11 118.1(3) . .
C12 C11 C18 119.9(3) . .
C12 C11 C10 121.6(3) . .
C18 C11 C10 118.5(3) . .
C11 C12 C13 120.2(3) . .
C11 C12 H12A 119.9 . .
C13 C12 H12A 119.9 . .
C15 C13 C12 119.2(3) . .
C15 C13 C14 118.9(3) . .
C12 C13 C14 121.9(3) . .
O9 C14 O10 124.8(3) . .
O9 C14 C13 116.5(3) . .
O10 C14 C13 118.7(3) . .
C13 C15 C16 121.3(3) . .
C13 C15 H15A 119.3 . .
C16 C15 H15A 119.3 . .
C15 C16 C18 119.0(3) . .
C15 C16 C17 119.3(3) . .
C18 C16 C17 121.6(3) . .
O11 C17 O12 126.0(3) . .
O11 C17 C16 117.7(3) . .
O12 C17 C16 116.3(3) . .
C16 C18 C11 120.2(3) . .
C16 C18 H18A 119.9 . .
C11 C18 H18A 119.9 . .
H26D O26A H26E 120.5 . .
H26D O26A H26F 59.5 . .
H26E O26A H26F 108.7 . .
H26F O26B H26G 116.5 . .

loop_
_geom_bond_atom_site_label_1
_geom_bond_atom_site_label_2
_geom_bond_distance
_geom_bond_site_symmetry_2
Co1 O13 2.020(2) .
Co1 O20 2.022(2) .
Co1 O1 2.110(2) .
Co1 O7 2.110(2) .
Co1 O18 2.218(2) .
Co1 O19 2.229(2) .
Co2 O11 2.026(2) 6_656
Co2 O20 2.037(2) .
Co2 O8 2.047(2) .
Co2 O14 2.074(3) .
Co2 O15 2.168(2) .
Co2 O18 2.243(2) .
Co3 O12 2.019(2) 6_656
Co3 O2 2.040(2) .
Co3 O20 2.043(2) .
Co3 O17 2.101(3) .
Co3 O16 2.179(2) .
Co3 O19 2.240(2) .
Na1 O23 2.317(3) .
Na1 O21 2.359(3) .
Na1 O24 2.375(3) .
Na1 O22 2.424(4) .
Na1 O15 2.598(3) .
Na1 O16 2.692(3) .
O1 C1 1.269(4) .
O2 C1 1.254(4) .
O3 C5 1.270(4) .
O4 C5 1.256(4) .
O5 C9 1.272(4) .
O6 C9 1.266(4) .
O7 C10 1.264(4) .
O8 C10 1.259(4) .
O9 C14 1.262(4) .
O10 C14 1.266(4) .
O11 C17 1.246(4) .
O11 Co2 2.026(2) 6_556
O12 C17 1.260(4) .
O12 Co3 2.019(2) 6_556
O13 H13D 0.8940 .
O13 H13E 0.8785 .
O14 H14D 0.8929 .
O14 H14E 0.8631 .
O15 H15D 0.9900 .
O15 H15E 0.9900 .
O16 H16D 0.9900 .
O16 H16E 0.9900 .
O17 H17D 0.9121 .
O17 H17E 0.8904 .
O18 H18D 0.9900 .
O18 H18E 0.9900 .
O19 H19D 0.9900 .
O19 H19E 0.9900 .
O20 H20D 1.0000 .
O21 H21D 0.8782 .
O21 H21E 0.8879 .
O22 H22D 0.9023 .
O22 H22E 0.9270 .
O23 H23D 0.8937 .
O23 H23E 0.8638 .
O24 H24D 0.8856 .
O24 H24E 0.8876 .
O25 H25D 1.0075 .
O25 H25E 1.0374 .
C1 C2 1.508(4) .
C2 C3 1.388(4) .
C2 C8 1.394(4) .
C3 C4 1.392(4) .
C3 H3A 0.9500 .
C4 C6 1.387(4) .
C4 C5 1.501(4) .
C6 C7 1.389(5) .
C6 H6A 0.9500 .
C7 C8 1.397(4) .
C7 C9 1.501(4) .
C8 H8A 0.9500 .
C10 C11 1.510(4) .
C11 C12 1.391(4) .
C11 C18 1.398(4) .
C12 C13 1.398(4) .
C12 H12A 0.9500 .
C13 C15 1.387(4) .
C13 C14 1.501(4) .
C15 C16 1.391(4) .
C15 H15A 0.9500 .
C16 C18 1.395(4) .
C16 C17 1.504(4) .
C18 H18A 0.9500 .
O26A H26D 0.8937 .
O26A H26E 0.8333 .
O26A H26F 1.2904 .
O26B H26F 0.8450 .
O26B H26G 0.8026 .

loop_
_geom_hbond_atom_site_label_D
_geom_hbond_atom_site_label_H
_geom_hbond_atom_site_label_A
_geom_hbond_distance_DH
_geom_hbond_distance_HA
_geom_hbond_distance_DA
_geom_hbond_angle_DHA
_geom_hbond_site_symmetry_A
O15 H15D O3 0.99 1.84 2.789(3) 158.9 5_466
O15 H15E O5 0.99 1.85 2.767(3) 152.9 2_464
O16 H16D O4 0.99 2.05 2.981(4) 155.0 2_464
O16 H16E O10 0.99 1.79 2.751(3) 161.7 5_466
O18 H18E O3 0.99 1.70 2.616(3) 152.1 7_565
O18 H18D O5 0.99 1.84 2.747(3) 151.4 4_456
O19 H19D O4 0.99 1.74 2.701(3) 164.1 7_565
O19 H19E O10 0.99 1.71 2.679(3) 164.4 4_556
O20 H20D O21 1.00 1.80 2.799(3) 172.7 .
O13 H13D O6 0.89 1.70 2.593(3) 172.3 4_456
O13 H13E O9 0.88 1.70 2.569(3) 169.4 4_556
O14 H14D O25 0.89 1.86 2.745(4) 171.6 3_455
O14 H14E O22 0.86 2.01 2.847(4) 161.6 3_445
O17 H17D O25 0.91 1.87 2.748(4) 160.9 8_565
O17 H17E O24 0.89 1.91 2.775(4) 163.0 8
O21 H21D O1 0.88 2.03 2.826(3) 149.9 5_466
O21 H21E O7 0.89 2.00 2.820(3) 153.2 5_466
O22 H22D O3 0.90 1.91 2.804(4) 170.8 5_466
O22 H22E O9 0.93 2.22 3.114(4) 161.9 8_465
O23 H23D O14 0.89 2.45 3.221(5) 144.4 3_455
O23 H23E O17 0.86 2.19 2.989(4) 152.7 8_565
O24 H24D O10 0.89 1.92 2.789(4) 167.6 5_466
O24 H24E O6 0.89 1.98 2.840(4) 162.5 8_565
O25 H25D O13 1.01 1.85 2.851(4) 174.3 .
O25 H25E O4 1.04 1.78 2.813(4) 173.7 7_565
O26A H26D O26A 0.89 2.15 2.77(3) 126.1 5_566
O26A H26E O6 0.83 1.91 2.741(13) 174.5 .
O26B H26F O26B 0.85 2.17 2.86(3) 138.8 5_566
O26B H26G O22 0.80 2.26 3.043(16) 165.2 8

loop_
_geom_torsion_atom_site_label_1
_geom_torsion_atom_site_label_2
_geom_torsion_atom_site_label_3
_geom_torsion_atom_site_label_4
_geom_torsion
_geom_torsion_site_symmetry_1
O13 Co1 O1 C1 118.0(3) .
O20 Co1 O1 C1 -51.1(3) .
O7 Co1 O1 C1 -149.0(2) .
O19 Co1 O1 C1 29.8(3) .
O12 Co3 O2 C1 -121.0(5) 6_656
O20 Co3 O2 C1 47.3(3) .
O17 Co3 O2 C1 -127.5(3) .
O16 Co3 O2 C1 139.1(3) .
O19 Co3 O2 C1 -32.7(3) .
O13 Co1 O7 C10 -125.9(2) .
O20 Co1 O7 C10 44.2(2) .
O1 Co1 O7 C10 141.5(2) .
O18 Co1 O7 C10 -39.4(2) .
O20 Co2 O8 C10 -58.2(3) .
O14 Co2 O8 C10 116.9(3) .
O15 Co2 O8 C10 -149.8(3) .
O18 Co2 O8 C10 25.2(3) .
O11 Co2 O15 Na1 -101.60(12) 6_656
O20 Co2 O15 Na1 -6.34(12) .
O8 Co2 O15 Na1 85.02(12) .
O14 Co2 O15 Na1 171.85(12) .
O23 Na1 O15 Co2 137.75(13) .
O21 Na1 O15 Co2 -40.11(12) .
O22 Na1 O15 Co2 -129.22(13) .
O16 Na1 O15 Co2 52.76(12) .
O12 Co3 O16 Na1 103.14(12) 6_656
O2 Co3 O16 Na1 -89.09(12) .
O20 Co3 O16 Na1 4.79(11) .
O17 Co3 O16 Na1 -174.45(12) .
O23 Na1 O16 Co3 -136.95(13) .
O21 Na1 O16 Co3 40.72(12) .
O24 Na1 O16 Co3 128.81(12) .
O15 Na1 O16 Co3 -51.98(12) .
O13 Co1 O18 Co2 174.77(9) .
O20 Co1 O18 Co2 -15.71(8) .
O7 Co1 O18 Co2 81.82(8) .
O19 Co1 O18 Co2 -96.92(8) .
O11 Co2 O18 Co1 110.55(9) 6_656
O20 Co2 O18 Co1 15.62(8) .
O8 Co2 O18 Co1 -76.42(9) .
O14 Co2 O18 Co1 -163.22(9) .
O13 Co1 O19 Co3 -168.68(9) .
O20 Co1 O19 Co3 19.79(8) .
O1 Co1 O19 Co3 -76.48(9) .
O18 Co1 O19 Co3 104.47(8) .
O12 Co3 O19 Co1 -117.29(9) 6_656
O2 Co3 O19 Co1 75.17(9) .
O20 Co3 O19 Co1 -19.61(8) .
O17 Co3 O19 Co1 159.79(10) .
O13 Co1 O20 Co2 68.2(4) .
O1 Co1 O20 Co2 -165.78(9) .
O7 Co1 O20 Co2 -65.31(10) .
O18 Co1 O20 Co2 17.58(9) .
O19 Co1 O20 Co2 106.96(9) .
O13 Co1 O20 Co3 -61.0(4) .
O1 Co1 O20 Co3 65.03(10) .
O7 Co1 O20 Co3 165.49(9) .
O18 Co1 O20 Co3 -111.62(9) .
O19 Co1 O20 Co3 -22.24(9) .
O11 Co2 O20 Co1 -108.07(11) 6_656
O8 Co2 O20 Co1 67.06(10) .
O15 Co2 O20 Co1 155.02(9) .
O18 Co2 O20 Co1 -17.41(9) .
O11 Co2 O20 Co3 3.11(15) 6_656
O8 Co2 O20 Co3 178.24(13) .
O15 Co2 O20 Co3 -93.80(13) .
O18 Co2 O20 Co3 93.77(13) .
O12 Co3 O20 Co1 115.94(11) 6_656
O2 Co3 O20 Co1 -61.53(10) .
O16 Co3 O20 Co1 -156.14(10) .
O19 Co3 O20 Co1 22.17(9) .
O12 Co3 O20 Co2 5.73(16) 6_656
O2 Co3 O20 Co2 -171.73(13) .
O16 Co3 O20 Co2 93.66(13) .
O19 Co3 O20 Co2 -88.03(13) .
Co3 O2 C1 O1 -30.2(5) .
Co3 O2 C1 C2 147.5(2) .
Co1 O1 C1 O2 30.4(4) .
Co1 O1 C1 C2 -147.2(2) .
O2 C1 C2 C3 161.3(3) .
O1 C1 C2 C3 -20.9(5) .
O2 C1 C2 C8 -22.1(4) .
O1 C1 C2 C8 155.7(3) .
C8 C2 C3 C4 2.9(5) .
C1 C2 C3 C4 179.5(3) .
C2 C3 C4 C6 -5.0(5) .
C2 C3 C4 C5 177.0(3) .
C6 C4 C5 O4 18.4(5) .
C3 C4 C5 O4 -163.6(3) .
C6 C4 C5 O3 -162.8(3) .
C3 C4 C5 O3 15.3(5) .
C3 C4 C6 C7 0.9(5) .
C5 C4 C6 C7 178.9(3) .
C4 C6 C7 C8 5.2(5) .
C4 C6 C7 C9 -170.4(3) .
C3 C2 C8 C7 3.3(5) .
C1 C2 C8 C7 -173.5(3) .
C6 C7 C8 C2 -7.4(5) .
C9 C7 C8 C2 168.3(3) .
C6 C7 C9 O6 171.2(3) .
C8 C7 C9 O6 -4.4(5) .
C6 C7 C9 O5 -5.4(5) .
C8 C7 C9 O5 179.0(3) .
Co2 O8 C10 O7 35.8(5) .
Co2 O8 C10 C11 -143.0(2) .
Co1 O7 C10 O8 -26.0(4) .
Co1 O7 C10 C11 152.8(2) .
O8 C10 C11 C12 -164.7(3) .
O7 C10 C11 C12 16.3(4) .
O8 C10 C11 C18 15.6(4) .
O7 C10 C11 C18 -163.4(3) .
C18 C11 C12 C13 -3.1(4) .
C10 C11 C12 C13 177.2(3) .
C11 C12 C13 C15 1.5(5) .
C11 C12 C13 C14 -178.4(3) .
C15 C13 C14 O9 -7.4(5) .
C12 C13 C14 O9 172.6(3) .
C15 C13 C14 O10 171.0(3) .
C12 C13 C14 O10 -9.0(5) .
C12 C13 C15 C16 1.7(5) .
C14 C13 C15 C16 -178.3(3) .
C13 C15 C16 C18 -3.3(5) .
C13 C15 C16 C17 176.1(3) .
Co2 O11 C17 O12 -6.6(6) 6_556
Co2 O11 C17 C16 175.2(3) 6_556
Co3 O12 C17 O11 -13.8(6) 6_556
Co3 O12 C17 C16 164.4(2) 6_556
C15 C16 C17 O11 7.8(5) .
C18 C16 C17 O11 -172.8(3) .
C15 C16 C17 O12 -170.5(3) .
C18 C16 C17 O12 8.9(5) .
C15 C16 C18 C11 1.8(5) .
C17 C16 C18 C11 -177.6(3) .
C12 C11 C18 C16 1.4(5) .
C10 C11 C18 C16 -178.9(3) .
